data_7037900
loop_
_publ_author_name
'Li, Lin'
'Han, Shujuan'
'Lei, Bing-Hua'
'Wang, Ying'
'Li, Hongyi'
'Yang, Zhihua'
'Pan, Shilie'

_publ_section_title
;
 Three new phosphates with isolated P2O7 units: noncentrosymmetric
 Cs2Ba3(P2O7)2 and centrosymmetric Cs2BaP2O7 and LiCsBaP2O7.
;
_journal_issue 9
_journal_name_full 'Dalton transactions (Cambridge, England : 2003)'
_journal_page_first 3936
_journal_page_last 3942
_journal_paper_doi 10.1039/c5dt05026j
_journal_volume 45
_journal_year 2016
_chemical_formula_sum 'Ba Cs Li O7 P2'
_chemical_formula_weight 451.13
_chemical_name_systematic
; 
 ? 
;
_space_group_IT_number 14
_symmetry_cell_setting monoclinic
_symmetry_space_group_name_Hall '-P 2ybc'
_symmetry_space_group_name_H-M 'P 1 21/c 1'
_atom_sites_solution_primary direct
_atom_sites_solution_secondary difmap
_audit_creation_method SHELXL-97
_audit_update_record
;
2015-11-18 deposited with the CCDC.
2016-01-07 downloaded from the CCDC.
;
_cell_angle_alpha 90.00
_cell_angle_beta 105.616(6)
_cell_angle_gamma 90.00
_cell_formula_units_Z 4
_cell_length_a 7.0782(7)
_cell_length_b 10.8240(12)
_cell_length_c 10.7132(10)
_cell_measurement_reflns_used 4015
_cell_measurement_temperature 296(2)
_cell_measurement_theta_max 27.42
_cell_measurement_theta_min 2.73
_cell_volume 790.49(14)
_computing_cell_refinement 'Bruker SMART'
_computing_data_collection 'Bruker SMART'
_computing_data_reduction 'Bruker SAINT'
_computing_molecular_graphics 'Bruker SHELXTL'
_computing_publication_material 'Bruker SHELXTL'
_computing_structure_refinement 'SHELXL-97 (Sheldrick, 1997)'
_computing_structure_solution 'SHELXS-97 (Sheldrick, 1990)'
_diffrn_ambient_temperature 296(2)
_diffrn_measured_fraction_theta_full 0.998
_diffrn_measured_fraction_theta_max 0.998
_diffrn_radiation_monochromator graphite
_diffrn_radiation_source 'fine-focus sealed tube'
_diffrn_radiation_type MoK\a
_diffrn_radiation_wavelength 0.71073
_diffrn_reflns_av_R_equivalents 0.0346
_diffrn_reflns_av_sigmaI/netI 0.0270
_diffrn_reflns_limit_h_max 9
_diffrn_reflns_limit_h_min -9
_diffrn_reflns_limit_k_max 13
_diffrn_reflns_limit_k_min -13
_diffrn_reflns_limit_l_max 13
_diffrn_reflns_limit_l_min -13
_diffrn_reflns_number 8517
_diffrn_reflns_theta_full 27.45
_diffrn_reflns_theta_max 27.45
_diffrn_reflns_theta_min 2.73
_exptl_absorpt_coefficient_mu 9.958
_exptl_absorpt_correction_T_max 0.8580
_exptl_absorpt_correction_T_min 0.6325
_exptl_absorpt_correction_type numerical
_exptl_absorpt_process_details Face-indexed
_exptl_crystal_colour colorless
_exptl_crystal_density_diffrn 3.791
_exptl_crystal_density_method 'not measured'
_exptl_crystal_description block
_exptl_crystal_F_000 800
_exptl_crystal_size_max 0.104
_exptl_crystal_size_mid 0.09
_exptl_crystal_size_min 0.054
_refine_diff_density_max 0.992
_refine_diff_density_min -1.002
_refine_diff_density_rms 0.167
_refine_ls_extinction_coef 0.0073(3)
_refine_ls_extinction_expression Fc^*^=kFc[1+0.001xFc^2^\l^3^/sin(2\q)]^-1/4^
_refine_ls_extinction_method SHELXL
_refine_ls_goodness_of_fit_ref 1.089
_refine_ls_matrix_type full
_refine_ls_number_parameters 110
_refine_ls_number_reflns 1799
_refine_ls_number_restraints 0
_refine_ls_restrained_S_all 1.089
_refine_ls_R_factor_all 0.0244
_refine_ls_R_factor_gt 0.0211
_refine_ls_shift/su_max 0.001
_refine_ls_shift/su_mean 0.000
_refine_ls_structure_factor_coef Fsqd
_refine_ls_weighting_details 'calc w=1/[\s^2^(Fo^2^)+(0.0204P)^2^+0.3972P] where P=(Fo^2^+2Fc^2^)/3'
_refine_ls_weighting_scheme calc
_refine_ls_wR_factor_gt 0.0453
_refine_ls_wR_factor_ref 0.0464
_reflns_number_gt 1642
_reflns_number_total 1799
_reflns_threshold_expression >2sigma(I)
_cod_data_source_file c5dt05026j2.cif
_cod_data_source_block 1
_cod_depositor_comments
;
The following automatic conversions were performed:

'_symmetry_cell_setting' value 'Monoclinic' changed to 'monoclinic'
according to
/usr/data/users/saulius/crontab/automatic-downloads/rss-feeds/RSC/lib/dictionaries/cif_core.dic
dictionary named 'cif_core.dic' version 2.4.2 from 2011-04-26.

Automatic conversion script
Id: cif_fix_values 4268 2015-11-12 08:31:59Z antanas 

 Adding full bibliography for 7037898--7037900.cif.
;
_cod_original_sg_symbol_H-M P2(1)/c
_cod_database_code 7037900

loop_
_symmetry_equiv_pos_as_xyz
'x, y, z'
'-x, y+1/2, -z+1/2'
'-x, -y, -z'
'x, -y-1/2, z-1/2'

loop_
_atom_site_label
_atom_site_type_symbol
_atom_site_fract_x
_atom_site_fract_y
_atom_site_fract_z
_atom_site_U_iso_or_equiv
_atom_site_adp_type
_atom_site_occupancy
_atom_site_symmetry_multiplicity
_atom_site_calc_flag
Ba1 Ba 0.80667(3) 0.443208(19) 0.12259(2) 0.01269(8) Uani 1 1 d
Cs1 Cs 0.74972(4) 0.82690(2) -0.00398(3) 0.02472(10) Uani 1 1 d
Li1 Li 0.6662(10) 0.2599(6) 0.3594(6) 0.0180(14) Uani 1 1 d
P1 P 0.37777(14) 0.48491(9) 0.19753(9) 0.0117(2) Uani 1 1 d
P2 P 0.83850(14) 0.13558(9) 0.16339(9) 0.0120(2) Uani 1 1 d
O1 O 0.6559(4) 0.0459(2) 0.1726(2) 0.0161(6) Uani 1 1 d
O2 O 0.4655(4) 0.5857(2) 0.1299(2) 0.0155(6) Uani 1 1 d
O3 O 0.1818(4) 0.4419(2) 0.1115(2) 0.0167(6) Uani 1 1 d
O4 O 0.8804(4) 0.2211(2) 0.2799(2) 0.0175(6) Uani 1 1 d
O5 O 0.5208(4) 0.3806(2) 0.2447(3) 0.0191(6) Uani 1 1 d
O6 O 0.7582(4) 0.2062(2) 0.0389(2) 0.0178(6) Uani 1 1 d
O7 O 1.0055(4) 0.0502(2) 0.1612(3) 0.0201(6) Uani 1 1 d

loop_
_atom_site_aniso_label
_atom_site_aniso_U_11
_atom_site_aniso_U_22
_atom_site_aniso_U_33
_atom_site_aniso_U_23
_atom_site_aniso_U_13
_atom_site_aniso_U_12
Ba1 0.01123(14) 0.01417(13) 0.01201(12) 0.00045(8) 0.00203(9) 0.00011(8)
Cs1 0.02467(17) 0.02216(16) 0.02751(15) -0.00418(10) 0.00732(12) 0.00018(11)
Li1 0.024(4) 0.018(3) 0.010(3) 0.003(2) 0.003(3) 0.003(3)
P1 0.0116(5) 0.0120(4) 0.0110(4) 0.0002(3) 0.0021(4) 0.0014(4)
P2 0.0130(5) 0.0131(4) 0.0097(4) 0.0018(4) 0.0028(4) 0.0018(4)
O1 0.0158(15) 0.0201(14) 0.0113(12) 0.0023(10) 0.0019(11) -0.0034(11)
O2 0.0169(15) 0.0148(13) 0.0146(12) 0.0032(10) 0.0040(11) -0.0005(11)
O3 0.0112(14) 0.0195(14) 0.0185(13) -0.0023(11) 0.0025(11) -0.0013(11)
O4 0.0193(15) 0.0180(14) 0.0144(12) -0.0032(10) 0.0033(11) -0.0035(11)
O5 0.0193(15) 0.0179(14) 0.0205(13) 0.0052(11) 0.0061(11) 0.0058(12)
O6 0.0247(17) 0.0168(14) 0.0104(12) 0.0037(11) 0.0020(11) 0.0018(11)
O7 0.0181(15) 0.0225(15) 0.0208(14) 0.0046(11) 0.0070(12) 0.0067(12)

loop_
_atom_type_symbol
_atom_type_description
_atom_type_scat_dispersion_real
_atom_type_scat_dispersion_imag
_atom_type_scat_source
Li Li -0.0003 0.0001 'International Tables Vol C Tables 4.2.6.8 and 6.1.1.4'
O O 0.0106 0.0060 'International Tables Vol C Tables 4.2.6.8 and 6.1.1.4'
P P 0.1023 0.0942 'International Tables Vol C Tables 4.2.6.8 and 6.1.1.4'
Cs Cs -0.3680 2.1192 'International Tables Vol C Tables 4.2.6.8 and 6.1.1.4'
Ba Ba -0.3244 2.2819 'International Tables Vol C Tables 4.2.6.8 and 6.1.1.4'

loop_
_geom_angle_atom_site_label_1
_geom_angle_atom_site_label_2
_geom_angle_atom_site_label_3
_geom_angle
_geom_angle_site_symmetry_1
_geom_angle_site_symmetry_3
O7 Ba1 O3 76.63(8) 2_755 1_655
O7 Ba1 O6 134.63(8) 2_755 .
O3 Ba1 O6 91.08(8) 1_655 .
O7 Ba1 O5 87.24(8) 2_755 .
O3 Ba1 O5 150.93(8) 1_655 .
O6 Ba1 O5 83.18(8) . .
O7 Ba1 O3 117.62(8) 2_755 3_665
O3 Ba1 O3 72.42(9) 1_655 3_665
O6 Ba1 O3 98.91(7) . 3_665
O5 Ba1 O3 136.60(8) . 3_665
O7 Ba1 O2 88.21(8) 2_755 .
O3 Ba1 O2 147.97(7) 1_655 .
O6 Ba1 O2 118.89(8) . .
O5 Ba1 O2 52.79(7) . .
O3 Ba1 O2 90.75(7) 3_665 .
O7 Ba1 O2 158.79(8) 2_755 3_665
O3 Ba1 O2 112.08(8) 1_655 3_665
O6 Ba1 O2 66.02(7) . 3_665
O5 Ba1 O2 91.59(8) . 3_665
O3 Ba1 O2 52.11(7) 3_665 3_665
O2 Ba1 O2 74.39(8) . 3_665
O7 Ba1 O4 83.28(8) 2_755 .
O3 Ba1 O4 89.77(8) 1_655 .
O6 Ba1 O4 52.73(7) . .
O5 Ba1 O4 64.13(8) . .
O3 Ba1 O4 146.96(7) 3_665 .
O2 Ba1 O4 116.64(7) . .
O2 Ba1 O4 115.15(7) 3_665 .
O7 Ba1 P2 108.90(6) 2_755 .
O3 Ba1 P2 88.16(6) 1_655 .
O6 Ba1 P2 26.11(5) . .
O5 Ba1 P2 74.23(6) . .
O3 Ba1 P2 122.43(5) 3_665 .
O2 Ba1 P2 123.65(5) . .
O2 Ba1 P2 91.08(5) 3_665 .
O4 Ba1 P2 26.81(5) . .
O7 Ba1 P1 90.31(6) 2_755 .
O3 Ba1 P1 166.84(6) 1_655 .
O6 Ba1 P1 99.41(6) . .
O5 Ba1 P1 26.18(6) . .
O3 Ba1 P1 113.32(6) 3_665 .
O2 Ba1 P1 26.90(5) . .
O2 Ba1 P1 79.69(6) 3_665 .
O4 Ba1 P1 90.30(6) . .
P2 Ba1 P1 97.75(2) . .
O7 Ba1 P1 139.09(6) 2_755 3_665
O3 Ba1 P1 94.12(6) 1_655 3_665
O6 Ba1 P1 84.45(6) . 3_665
O5 Ba1 P1 113.52(6) . 3_665
O3 Ba1 P1 25.99(5) 3_665 3_665
O2 Ba1 P1 78.99(5) . 3_665
O2 Ba1 P1 26.45(5) 3_665 3_665
O4 Ba1 P1 137.10(5) . 3_665
P2 Ba1 P1 110.53(2) . 3_665
P1 Ba1 P1 94.78(2) . 3_665
O7 Ba1 Li1 163.58(13) 2_755 4_565
O3 Ba1 Li1 91.75(13) 1_655 4_565
O6 Ba1 Li1 32.40(12) . 4_565
O5 Ba1 Li1 98.13(12) . 4_565
O3 Ba1 Li1 68.33(12) 3_665 4_565
O2 Ba1 Li1 107.43(13) . 4_565
O2 Ba1 Li1 37.21(12) 3_665 4_565
O4 Ba1 Li1 85.14(12) . 4_565
P2 Ba1 Li1 58.46(11) . 4_565
P1 Ba1 Li1 101.37(11) . 4_565
P1 Ba1 Li1 52.08(11) 3_665 4_565
O7 Cs1 O1 104.07(7) 3_765 1_565
O7 Cs1 O3 91.98(7) 3_765 3_665
O1 Cs1 O3 162.62(7) 1_565 3_665
O7 Cs1 O7 69.96(8) 3_765 1_565
O1 Cs1 O7 45.76(7) 1_565 1_565
O3 Cs1 O7 138.95(7) 3_665 1_565
O7 Cs1 O4 95.61(7) 3_765 2_755
O1 Cs1 O4 94.49(6) 1_565 2_755
O3 Cs1 O4 77.07(6) 3_665 2_755
O7 Cs1 O4 68.85(7) 1_565 2_755
O7 Cs1 O1 93.25(7) 3_765 3_665
O1 Cs1 O1 73.96(7) 1_565 3_665
O3 Cs1 O1 112.30(6) 3_665 3_665
O7 Cs1 O1 105.47(7) 1_565 3_665
O4 Cs1 O1 166.89(6) 2_755 3_665
O7 Cs1 O6 134.74(7) 3_765 3_665
O1 Cs1 O6 76.77(7) 1_565 3_665
O3 Cs1 O6 96.76(6) 3_665 3_665
O7 Cs1 O6 122.41(7) 1_565 3_665
O4 Cs1 O6 129.63(6) 2_755 3_665
O1 Cs1 O6 42.59(6) 3_665 3_665
O7 Cs1 O5 98.68(7) 3_765 3_665
O1 Cs1 O5 137.34(7) 1_565 3_665
O3 Cs1 O5 43.41(6) 3_665 3_665
O7 Cs1 O5 167.51(6) 1_565 3_665
O4 Cs1 O5 118.80(6) 2_755 3_665
O1 Cs1 O5 69.11(6) 3_665 3_665
O6 Cs1 O5 61.72(6) 3_665 3_665
O7 Cs1 O6 43.59(6) 3_765 3_765
O1 Cs1 O6 119.41(6) 1_565 3_765
O3 Cs1 O6 68.37(6) 3_665 3_765
O7 Cs1 O6 73.67(6) 1_565 3_765
O4 Cs1 O6 55.58(6) 2_755 3_765
O1 Cs1 O6 135.52(6) 3_665 3_765
O6 Cs1 O6 163.67(8) 3_665 3_765
O5 Cs1 O6 101.97(6) 3_665 3_765
O7 Cs1 Li1 160.92(12) 3_765 2_655
O1 Cs1 Li1 65.75(11) 1_565 2_655
O3 Cs1 Li1 100.60(11) 3_665 2_655
O7 Cs1 Li1 107.68(11) 1_565 2_655
O4 Cs1 Li1 101.12(11) 2_755 2_655
O1 Cs1 Li1 68.77(11) 3_665 2_655
O6 Cs1 Li1 29.96(11) 3_665 2_655
O5 Cs1 Li1 81.28(10) 3_665 2_655
O6 Cs1 Li1 155.28(11) 3_765 2_655
O7 Cs1 P2 80.09(5) 3_765 1_565
O1 Cs1 P2 25.67(5) 1_565 1_565
O3 Cs1 P2 162.27(5) 3_665 1_565
O7 Cs1 P2 23.33(5) 1_565 1_565
O4 Cs1 P2 87.88(5) 2_755 1_565
O1 Cs1 P2 84.16(5) 3_665 1_565
O6 Cs1 P2 100.08(5) 3_665 1_565
O5 Cs1 P2 153.18(5) 3_665 1_565
O6 Cs1 P2 95.45(5) 3_765 1_565
Li1 Cs1 P2 91.36(10) 2_655 1_565
O7 Cs1 P2 22.30(5) 3_765 3_765
O1 Cs1 P2 119.62(5) 1_565 3_765
O3 Cs1 P2 74.10(5) 3_665 3_765
O7 Cs1 P2 77.36(5) 1_565 3_765
O4 Cs1 P2 78.78(5) 2_755 3_765
O1 Cs1 P2 112.10(5) 3_665 3_765
O6 Cs1 P2 148.31(4) 3_665 3_765
O5 Cs1 P2 94.03(5) 3_665 3_765
O6 Cs1 P2 23.43(4) 3_765 3_765
Li1 Cs1 P2 174.63(10) 2_655 3_765
P2 Cs1 P2 94.00(2) 1_565 3_765
O6 Li1 O5 120.2(4) 4_566 .
O6 Li1 O4 112.7(4) 4_566 .
O5 Li1 O4 102.3(3) . .
O6 Li1 O2 98.8(3) 4_566 2_645
O5 Li1 O2 118.5(3) . 2_645
O4 Li1 O2 103.5(3) . 2_645
O6 Li1 P2 134.5(3) 4_566 .
O5 Li1 P2 96.2(2) . .
O4 Li1 P2 26.18(12) . .
O2 Li1 P2 84.7(2) 2_645 .
O6 Li1 P1 112.5(3) 4_566 2_645
O5 Li1 P1 122.5(3) . 2_645
O4 Li1 P1 75.7(2) . 2_645
O2 Li1 P1 27.95(11) 2_645 2_645
P2 Li1 P1 57.42(12) . 2_645
O6 Li1 Ba1 50.08(17) 4_566 4_566
O5 Li1 Ba1 160.3(3) . 4_566
O4 Li1 Ba1 97.4(2) . 4_566
O2 Li1 Ba1 55.38(15) 2_645 4_566
P2 Li1 Ba1 101.55(18) . 4_566
P1 Li1 Ba1 62.48(12) 2_645 4_566
O6 Li1 Ba1 122.0(3) 4_566 .
O5 Li1 Ba1 50.39(17) . .
O4 Li1 Ba1 54.42(17) . .
O2 Li1 Ba1 138.1(3) 2_645 .
P2 Li1 Ba1 60.69(11) . .
P1 Li1 Ba1 115.82(19) 2_645 .
Ba1 Li1 Ba1 148.1(2) 4_566 .
O6 Li1 Cs1 68.7(2) 4_566 2_645
O5 Li1 Cs1 77.6(2) . 2_645
O4 Li1 Cs1 178.3(3) . 2_645
O2 Li1 Cs1 75.1(2) 2_645 2_645
P2 Li1 Cs1 152.2(2) . 2_645
P1 Li1 Cs1 102.88(18) 2_645 2_645
Ba1 Li1 Cs1 82.70(13) 4_566 2_645
Ba1 Li1 Cs1 125.93(18) . 2_645
O6 Li1 Cs1 62.8(2) 4_566 2_745
O5 Li1 Cs1 116.3(3) . 2_745
O4 Li1 Cs1 51.88(17) . 2_745
O2 Li1 Cs1 123.7(2) 2_645 2_745
P2 Li1 Cs1 77.57(15) . 2_745
P1 Li1 Cs1 106.84(18) 2_645 2_745
Ba1 Li1 Cs1 76.48(12) 4_566 2_745
Ba1 Li1 Cs1 73.90(13) . 2_745
Cs1 Li1 Cs1 129.68(17) 2_645 2_745
O6 Li1 Cs1 156.9(3) 4_566 3_665
O5 Li1 Cs1 56.41(18) . 3_665
O4 Li1 Cs1 89.7(2) . 3_665
O2 Li1 Cs1 69.06(18) 2_645 3_665
P2 Li1 Cs1 65.75(12) . 3_665
P1 Li1 Cs1 66.05(12) 2_645 3_665
Ba1 Li1 Cs1 124.15(18) 4_566 3_665
Ba1 Li1 Cs1 75.17(11) . 3_665
Cs1 Li1 Cs1 88.93(14) 2_645 3_665
Cs1 Li1 Cs1 140.28(16) 2_745 3_665
O5 P1 O3 113.24(16) . .
O5 P1 O2 111.73(15) . .
O3 P1 O2 110.63(15) . .
O5 P1 O1 105.00(15) . 2_655
O3 P1 O1 109.04(15) . 2_655
O2 P1 O1 106.80(14) . 2_655
O5 P1 Li1 145.40(17) . 2_655
O3 P1 Li1 98.71(16) . 2_655
O2 P1 Li1 40.47(16) . 2_655
O1 P1 Li1 75.01(15) 2_655 2_655
O5 P1 Ba1 54.13(11) . .
O3 P1 Ba1 123.25(11) . .
O2 P1 Ba1 58.46(10) . .
O1 P1 Ba1 127.67(11) 2_655 .
Li1 P1 Ba1 97.68(13) 2_655 .
O5 P1 Ba1 123.16(11) . 3_665
O3 P1 Ba1 54.54(10) . 3_665
O2 P1 Ba1 57.08(10) . 3_665
O1 P1 Ba1 131.84(10) 2_655 3_665
Li1 P1 Ba1 65.44(11) 2_655 3_665
Ba1 P1 Ba1 85.22(2) . 3_665
O5 P1 Cs1 64.73(11) . 3_665
O3 P1 Cs1 51.26(10) . 3_665
O2 P1 Cs1 115.25(11) . 3_665
O1 P1 Cs1 137.58(10) 2_655 3_665
Li1 P1 Cs1 137.55(12) 2_655 3_665
Ba1 P1 Cs1 81.56(2) . 3_665
Ba1 P1 Cs1 72.235(19) 3_665 3_665
O5 P1 Cs1 71.70(11) . 2_645
O3 P1 Cs1 89.79(11) . 2_645
O2 P1 Cs1 154.14(11) . 2_645
O1 P1 Cs1 49.57(9) 2_655 2_645
Li1 P1 Cs1 123.24(12) 2_655 2_645
Ba1 P1 Cs1 123.54(3) . 2_645
Ba1 P1 Cs1 144.01(3) 3_665 2_645
Cs1 P1 Cs1 89.74(2) 3_665 2_645
O5 P1 Cs1 83.02(11) . 4_576
O3 P1 Cs1 156.56(11) . 4_576
O2 P1 Cs1 75.96(10) . 4_576
O1 P1 Cs1 48.47(10) 2_655 4_576
Li1 P1 Cs1 71.27(12) 2_655 4_576
Ba1 P1 Cs1 79.73(2) . 4_576
Ba1 P1 Cs1 131.48(3) 3_665 4_576
Cs1 P1 Cs1 147.75(3) 3_665 4_576
Cs1 P1 Cs1 79.171(19) 2_645 4_576
O7 P2 O6 114.04(16) . .
O7 P2 O4 114.01(16) . .
O6 P2 O4 111.23(15) . .
O7 P2 O1 105.78(15) . .
O6 P2 O1 103.73(15) . .
O4 P2 O1 107.10(15) . .
O7 P2 Li1 138.73(17) . .
O6 P2 Li1 105.23(16) . .
O4 P2 Li1 35.01(17) . .
O1 P2 Li1 75.48(16) . .
O7 P2 Ba1 129.21(11) . .
O6 P2 Ba1 52.19(10) . .
O4 P2 Ba1 59.60(10) . .
O1 P2 Ba1 124.64(10) . .
Li1 P2 Ba1 67.81(13) . .
O7 P2 Ba1 40.02(11) . 2_745
O6 P2 Ba1 153.31(12) . 2_745
O4 P2 Ba1 83.09(11) . 2_745
O1 P2 Ba1 92.60(10) . 2_745
Li1 P2 Ba1 99.17(12) . 2_745
Ba1 P2 Ba1 132.18(3) . 2_745
O7 P2 Cs1 58.57(11) . 1_545
O6 P2 Cs1 93.06(11) . 1_545
O4 P2 Cs1 154.65(11) . 1_545
O1 P2 Cs1 58.00(9) . 1_545
Li1 P2 Cs1 132.94(13) . 1_545
Ba1 P2 Cs1 145.23(3) . 1_545
Ba1 P2 Cs1 77.70(2) 2_745 1_545
O7 P2 Cs1 49.77(11) . 3_765
O6 P2 Cs1 72.48(11) . 3_765
O4 P2 Cs1 107.62(11) . 3_765
O1 P2 Cs1 143.85(10) . 3_765
Li1 P2 Cs1 140.65(14) . 3_765
Ba1 P2 Cs1 82.38(2) . 3_765
Ba1 P2 Cs1 81.85(2) 2_745 3_765
Cs1 P2 Cs1 86.00(2) 1_545 3_765
O7 P2 Cs1 140.60(12) . 3_665
O6 P2 Cs1 58.64(11) . 3_665
O4 P2 Cs1 103.62(11) . 3_665
O1 P2 Cs1 49.56(9) . 3_665
Li1 P2 Cs1 71.82(13) . 3_665
Ba1 P2 Cs1 79.71(2) . 3_665
Ba1 P2 Cs1 142.07(3) 2_745 3_665
Cs1 P2 Cs1 82.42(2) 1_545 3_665
Cs1 P2 Cs1 128.76(3) 3_765 3_665
P1 O1 P2 126.54(17) 2_645 .
P1 O1 Cs1 107.93(12) 2_645 1_545
P2 O1 Cs1 96.33(11) . 1_545
P1 O1 Cs1 109.76(13) 2_645 3_665
P2 O1 Cs1 107.90(11) . 3_665
Cs1 O1 Cs1 106.04(7) 1_545 3_665
P1 O2 Li1 111.6(2) . 2_655
P1 O2 Ba1 94.64(12) . .
Li1 O2 Ba1 149.4(2) 2_655 .
P1 O2 Ba1 96.46(12) . 3_665
Li1 O2 Ba1 87.41(19) 2_655 3_665
Ba1 O2 Ba1 105.61(8) . 3_665
P1 O2 Cs1 172.16(14) . .
Li1 O2 Cs1 72.25(19) 2_655 .
Ba1 O2 Cs1 79.94(6) . .
Ba1 O2 Cs1 90.48(6) 3_665 .
P1 O3 Ba1 136.31(15) . 1_455
P1 O3 Ba1 99.47(12) . 3_665
Ba1 O3 Ba1 107.58(9) 1_455 3_665
P1 O3 Cs1 107.13(12) . 3_665
Ba1 O3 Cs1 105.46(8) 1_455 3_665
Ba1 O3 Cs1 92.15(7) 3_665 3_665
P2 O4 Li1 118.8(3) . .
P2 O4 Ba1 93.59(12) . .
Li1 O4 Ba1 92.0(2) . .
P2 O4 Cs1 139.75(15) . 2_745
Li1 O4 Cs1 99.6(2) . 2_745
Ba1 O4 Cs1 96.91(7) . 2_745
P1 O5 Li1 158.5(3) . .
P1 O5 Ba1 99.69(13) . .
Li1 O5 Ba1 97.8(2) . .
P1 O5 Cs1 92.75(12) . 3_665
Li1 O5 Cs1 97.3(2) . 3_665
Ba1 O5 Cs1 97.52(8) . 3_665
P2 O6 Li1 160.2(3) . 4_565
P2 O6 Ba1 101.70(13) . .
Li1 O6 Ba1 97.5(2) 4_565 .
P2 O6 Cs1 99.96(13) . 3_665
Li1 O6 Cs1 81.4(2) 4_565 3_665
Ba1 O6 Cs1 99.54(8) . 3_665
P2 O6 Cs1 84.10(12) . 3_765
Li1 O6 Cs1 89.5(2) 4_565 3_765
Ba1 O6 Cs1 95.05(8) . 3_765
Cs1 O6 Cs1 163.67(8) 3_665 3_765
P2 O7 Ba1 118.21(15) . 2_745
P2 O7 Cs1 107.94(13) . 3_765
Ba1 O7 Cs1 117.20(10) 2_745 3_765
P2 O7 Cs1 98.10(13) . 1_545
Ba1 O7 Cs1 103.28(8) 2_745 1_545
Cs1 O7 Cs1 110.04(8) 3_765 1_545

loop_
_geom_bond_atom_site_label_1
_geom_bond_atom_site_label_2
_geom_bond_distance
_geom_bond_site_symmetry_2
Ba1 O7 2.611(3) 2_755
Ba1 O3 2.690(3) 1_655
Ba1 O6 2.709(3) .
Ba1 O5 2.773(3) .
Ba1 O3 2.820(3) 3_665
Ba1 O2 2.884(3) .
Ba1 O2 2.885(3) 3_665
Ba1 O4 2.902(3) .
Ba1 P2 3.3580(10) .
Ba1 P1 3.3730(10) .
Ba1 P1 3.4148(10) 3_665
Ba1 Li1 3.502(6) 4_565
Cs1 O7 3.030(3) 3_765
Cs1 O1 3.212(3) 1_565
Cs1 O3 3.213(3) 3_665
Cs1 O7 3.244(3) 1_565
Cs1 O4 3.247(3) 2_755
Cs1 O1 3.258(3) 3_665
Cs1 O6 3.531(3) 3_665
Cs1 O5 3.564(3) 3_665
Cs1 O6 3.620(3) 3_765
Cs1 Li1 3.748(7) 2_655
Cs1 P2 3.7639(10) 1_565
Cs1 P2 3.7757(10) 3_765
Li1 O6 1.893(7) 4_566
Li1 O5 1.896(7) .
Li1 O4 1.973(7) .
Li1 O2 2.120(7) 2_645
Li1 P2 3.014(6) .
Li1 P1 3.038(7) 2_645
Li1 Ba1 3.502(6) 4_566
Li1 Cs1 3.748(7) 2_645
Li1 Cs1 4.070(7) 2_745
Li1 Cs1 4.244(6) 3_665
P1 O5 1.510(3) .
P1 O3 1.517(3) .
P1 O2 1.531(3) .
P1 O1 1.614(3) 2_655
P1 Li1 3.038(7) 2_655
P1 Ba1 3.4148(10) 3_665
P1 Cs1 3.9366(10) 3_665
P1 Cs1 4.0141(10) 2_645
P1 Cs1 4.0956(10) 4_576
P2 O7 1.506(3) .
P2 O6 1.509(3) .
P2 O4 1.518(3) .
P2 O1 1.640(3) .
P2 Ba1 3.5778(10) 2_745
P2 Cs1 3.7639(10) 1_545
P2 Cs1 3.7757(10) 3_765
P2 Cs1 4.0729(11) 3_665
O1 P1 1.614(3) 2_645
O1 Cs1 3.212(3) 1_545
O1 Cs1 3.258(3) 3_665
O2 Li1 2.120(7) 2_655
O2 Ba1 2.885(3) 3_665
O3 Ba1 2.690(3) 1_455
O3 Ba1 2.820(3) 3_665
O3 Cs1 3.213(3) 3_665
O4 Cs1 3.247(3) 2_745
O5 Cs1 3.564(3) 3_665
O6 Li1 1.893(7) 4_565
O6 Cs1 3.531(3) 3_665
O6 Cs1 3.620(3) 3_765
O7 Ba1 2.611(3) 2_745
O7 Cs1 3.030(3) 3_765
O7 Cs1 3.244(3) 1_545
